data_4085812
loop_
_publ_author_name
'Streubel, Rainer'
'Murcia-Garc\'ia, Cristina'
'Schnakenburg, Gregor'
'Espinosa Ferao, Arturo'

_publ_section_title
;
 Evidence for Terminal Phosphinidene Oxide Complexes in O,P,C-Cage Complex
 Formation: Rearrangement of Oxaphosphirane Complexes
;
_journal_issue 11
_journal_name_full Organometallics
_journal_page_first 2676
_journal_paper_doi 10.1021/acs.organomet.5b00029
_journal_volume 34
_journal_year 2015
_chemical_formula_moiety 'C29 H27 Cr O7 P'
_chemical_formula_sum 'C29 H27 Cr O7 P'
_chemical_formula_weight 570.48
_chemical_name_systematic
; 
 ? 
;
_space_group_IT_number 2
_symmetry_cell_setting triclinic
_symmetry_space_group_name_Hall '-P 1'
_symmetry_space_group_name_H-M 'P -1'
_atom_sites_solution_hydrogens geom
_atom_sites_solution_primary direct
_atom_sites_solution_secondary difmap
_audit_creation_method SHELXL-97
_cell_angle_alpha 90.525(3)
_cell_angle_beta 109.069(2)
_cell_angle_gamma 100.051(2)
_cell_formula_units_Z 2
_cell_length_a 10.5554(5)
_cell_length_b 10.8531(5)
_cell_length_c 13.7433(4)
_cell_measurement_reflns_used 5075
_cell_measurement_temperature 123(2)
_cell_measurement_theta_max 27.48
_cell_measurement_theta_min 1.00
_cell_volume 1461.47(11)
_computing_cell_refinement 'HKL Scalepack (Otwinowski & Minor 1997)'
_computing_data_collection 'HKL Denzo and Scalepack (Otwinowski & Minor 1997)'
_computing_data_reduction 'HKL Denzo and Scalepack (Otwinowski & Minor 1997)'
_computing_molecular_graphics 'DIAMOND (Brandenburg, 1999)'
_computing_publication_material 'SHELXL97 (Sheldrick, 1997)'
_computing_structure_refinement 'SHELXL-97 (Sheldrick, 1997)'
_computing_structure_solution 'SHELXS-97 (Sheldrick, 1990)'
_diffrn_ambient_temperature 123(2)
_diffrn_detector_area_resol_mean 9
_diffrn_measured_fraction_theta_full 0.963
_diffrn_measured_fraction_theta_max 0.963
_diffrn_measurement_device '95mm CCD camera on \k-goniostat'
_diffrn_measurement_device_type 'Nonius KappaCCD'
_diffrn_measurement_method 'CCD rotation images, thick slices'
_diffrn_radiation_monochromator 'horizonally mounted graphite crystal'
_diffrn_radiation_type MoK\a
_diffrn_radiation_wavelength 0.71073
_diffrn_reflns_av_R_equivalents 0.0574
_diffrn_reflns_av_sigmaI/netI 0.0583
_diffrn_reflns_limit_h_max 13
_diffrn_reflns_limit_h_min -13
_diffrn_reflns_limit_k_max 13
_diffrn_reflns_limit_k_min -14
_diffrn_reflns_limit_l_max 17
_diffrn_reflns_limit_l_min -14
_diffrn_reflns_number 18600
_diffrn_reflns_theta_full 27.50
_diffrn_reflns_theta_max 27.50
_diffrn_reflns_theta_min 2.39
_exptl_absorpt_coefficient_mu 0.488
_exptl_absorpt_correction_T_max 0.9082
_exptl_absorpt_correction_T_min 0.8186
_exptl_absorpt_correction_type multi-scan
_exptl_absorpt_process_details
;
R.H. Blessing, Acta Cryst. (1995), A51, 33-38
;
_exptl_crystal_colour colourless
_exptl_crystal_density_diffrn 1.296
_exptl_crystal_density_method 'not measured'
_exptl_crystal_description plate
_exptl_crystal_F_000 592
_exptl_crystal_size_max 0.43
_exptl_crystal_size_mid 0.42
_exptl_crystal_size_min 0.20
_platon_squeeze_details
;
;
_refine_diff_density_max 0.313
_refine_diff_density_min -0.528
_refine_diff_density_rms 0.067
_refine_ls_goodness_of_fit_ref 1.018
_refine_ls_hydrogen_treatment constr
_refine_ls_matrix_type full
_refine_ls_number_parameters 349
_refine_ls_number_reflns 6466
_refine_ls_number_restraints 0
_refine_ls_restrained_S_all 1.018
_refine_ls_R_factor_all 0.0538
_refine_ls_R_factor_gt 0.0395
_refine_ls_shift/su_max 0.001
_refine_ls_shift/su_mean 0.000
_refine_ls_structure_factor_coef Fsqd
_refine_ls_weighting_details 'calc w=1/[\s^2^(Fo^2^)+(0.0597P)^2^+0.0000P] where P=(Fo^2^+2Fc^2^)/3'
_refine_ls_weighting_scheme calc
_refine_ls_wR_factor_gt 0.1043
_refine_ls_wR_factor_ref 0.1092
_reflns_number_gt 4911
_reflns_number_total 6466
_reflns_threshold_expression >2sigma(I)
_cod_data_source_file om5b00029_si_002.cif
_cod_data_source_block Greg1140
_cod_depositor_comments
;
The following automatic conversions were performed:

'_symmetry_cell_setting' value 'Triclinic' changed to 'triclinic'
according to
/usr/data/users/saulius/crontab/automatic-downloads/rss-feeds/ACS/lib/dictionaries/cif_core.dic
dictionary named 'cif_core.dic' version 2.4.2 from 2011-04-26.

'_exptl_absorpt_correction_type' value 'Multi-Scan' changed to
'multi-scan' according to
/usr/data/users/saulius/crontab/automatic-downloads/rss-feeds/ACS/lib/dictionaries/cif_core.dic
dictionary named 'cif_core.dic' version 2.4.2 from 2011-04-26.

Automatic conversion script
Id: cif_fix_values 3271 2015-04-21 07:52:19Z andrius 

 Adding full bibliography for 4085810--4085813.cif.
;
_cod_database_code 4085812

loop_
_symmetry_equiv_pos_as_xyz
'x, y, z'
'-x, -y, -z'

loop_
_atom_site_label
_atom_site_type_symbol
_atom_site_fract_x
_atom_site_fract_y
_atom_site_fract_z
_atom_site_U_iso_or_equiv
_atom_site_adp_type
_atom_site_occupancy
_atom_site_symmetry_multiplicity
_atom_site_calc_flag
_atom_site_refinement_flags
C1 C 0.51865(18) 0.23934(17) 0.29329(13) 0.0220(4) Uani 1 1 d .
H1A H 0.5661 0.2023 0.3585 0.026 Uiso 1 1 calc R
C2 C 0.5130(2) 0.15056(17) 0.20086(14) 0.0245(4) Uani 1 1 d .
C3 C 0.40615(19) 0.02461(17) 0.19164(14) 0.0242(4) Uani 1 1 d .
C4 C 0.37185(18) 0.00417(16) 0.29454(13) 0.0211(4) Uani 1 1 d .
H4A H 0.4581 0.0311 0.3541 0.025 Uiso 1 1 calc R
C5 C 0.5923(2) 0.37366(17) 0.29840(13) 0.0239(4) Uani 1 1 d .
C6 C 0.5225(2) 0.46798(18) 0.25533(15) 0.0312(5) Uani 1 1 d .
H6A H 0.4259 0.4497 0.2246 0.037 Uiso 1 1 calc R
C7 C 0.5936(3) 0.58900(19) 0.25709(16) 0.0395(5) Uani 1 1 d .
H7A H 0.5453 0.6529 0.2271 0.047 Uiso 1 1 calc R
C8 C 0.7340(3) 0.6172(2) 0.30214(17) 0.0425(6) Uani 1 1 d .
H8A H 0.7824 0.6994 0.3013 0.051 Uiso 1 1 calc R
C9 C 0.8032(2) 0.5250(2) 0.34839(18) 0.0411(6) Uani 1 1 d .
H9A H 0.8994 0.5442 0.3809 0.049 Uiso 1 1 calc R
C10 C 0.7328(2) 0.40431(19) 0.34759(16) 0.0320(5) Uani 1 1 d .
H10A H 0.7810 0.3419 0.3810 0.038 Uiso 1 1 calc R
C11 C 0.6589(2) 0.13074(18) 0.21876(16) 0.0312(5) Uani 1 1 d .
H11C H 0.6594 0.0749 0.1625 0.047 Uiso 1 1 calc R
H11B H 0.6926 0.0930 0.2846 0.047 Uiso 1 1 calc R
H11A H 0.7180 0.2117 0.2206 0.047 Uiso 1 1 calc R
C12 C 0.4554(2) -0.08959(18) 0.16057(16) 0.0318(5) Uani 1 1 d .
H12C H 0.3835 -0.1641 0.1491 0.048 Uiso 1 1 calc R
H12B H 0.5373 -0.1026 0.2158 0.048 Uiso 1 1 calc R
H12A H 0.4768 -0.0750 0.0969 0.048 Uiso 1 1 calc R
C13 C 0.30683(19) -0.12612(17) 0.31080(14) 0.0245(4) Uani 1 1 d .
C14 C 0.1673(2) -0.17465(18) 0.26628(15) 0.0283(4) Uani 1 1 d .
H14A H 0.1097 -0.1260 0.2214 0.034 Uiso 1 1 calc R
C15 C 0.1120(2) -0.29318(19) 0.28699(17) 0.0342(5) Uani 1 1 d .
H15A H 0.0171 -0.3249 0.2562 0.041 Uiso 1 1 calc R
C16 C 0.1943(2) -0.36503(19) 0.35204(19) 0.0405(5) Uani 1 1 d .
H16A H 0.1561 -0.4463 0.3656 0.049 Uiso 1 1 calc R
C17 C 0.3322(2) -0.31864(19) 0.39741(18) 0.0396(5) Uani 1 1 d .
H17A H 0.3893 -0.3676 0.4425 0.047 Uiso 1 1 calc R
C18 C 0.3870(2) -0.19985(18) 0.37661(16) 0.0318(5) Uani 1 1 d .
H18A H 0.4819 -0.1683 0.4083 0.038 Uiso 1 1 calc R
C19 C 0.4533(2) 0.20584(18) 0.09806(14) 0.0324(5) Uani 1 1 d .
C20 C 0.3235(2) 0.1546(2) 0.05042(15) 0.0374(5) Uani 1 1 d .
C21 C 0.2739(2) 0.04929(19) 0.10683(14) 0.0312(5) Uani 1 1 d .
C22 C 0.5393(3) 0.3053(2) 0.05750(17) 0.0468(6) Uani 1 1 d .
H22C H 0.5965 0.2657 0.0281 0.070 Uiso 1 1 calc R
H22B H 0.5976 0.3665 0.1142 0.070 Uiso 1 1 calc R
H22A H 0.4795 0.3481 0.0040 0.070 Uiso 1 1 calc R
C23 C 0.2287(3) 0.1903(3) -0.04817(17) 0.0655(8) Uani 1 1 d .
H23C H 0.2738 0.2662 -0.0704 0.098 Uiso 1 1 calc R
H23B H 0.1458 0.2064 -0.0370 0.098 Uiso 1 1 calc R
H23A H 0.2044 0.1217 -0.1016 0.098 Uiso 1 1 calc R
C24 C 0.1824(2) -0.0638(2) 0.03528(16) 0.0437(6) Uani 1 1 d .
H24A H 0.1648 -0.1336 0.0767 0.066 Uiso 1 1 calc R
H24B H 0.2283 -0.0893 -0.0110 0.066 Uiso 1 1 calc R
H24C H 0.0958 -0.0409 -0.0056 0.066 Uiso 1 1 calc R
C25 C 0.0312(2) 0.20063(18) 0.46173(15) 0.0288(4) Uani 1 1 d .
C26 C -0.00588(19) 0.02018(18) 0.32415(14) 0.0247(4) Uani 1 1 d .
C27 C 0.22557(19) 0.06104(18) 0.48183(15) 0.0269(4) Uani 1 1 d .
C28 C 0.2696(2) 0.30644(18) 0.44303(14) 0.0249(4) Uani 1 1 d .
C29 C 0.0413(2) 0.2554(2) 0.27359(17) 0.0351(5) Uani 1 1 d .
Cr Cr 0.13360(3) 0.16110(3) 0.38103(2) 0.02148(11) Uani 1 1 d .
O1 O 0.38296(12) 0.24701(11) 0.29352(9) 0.0215(3) Uani 1 1 d .
O2 O 0.18722(13) 0.09338(12) 0.16185(9) 0.0286(3) Uani 1 1 d .
O3 O -0.03352(15) 0.22345(15) 0.50938(12) 0.0415(4) Uani 1 1 d .
O4 O -0.09576(14) -0.06255(14) 0.29347(11) 0.0353(3) Uani 1 1 d .
O5 O 0.28169(15) 0.00039(14) 0.54301(11) 0.0399(4) Uani 1 1 d .
O6 O 0.34950(15) 0.39337(13) 0.48070(11) 0.0330(3) Uani 1 1 d .
O7 O -0.01662(18) 0.31086(18) 0.20920(14) 0.0589(5) Uani 1 1 d .
P P 0.26703(5) 0.12460(4) 0.28363(3) 0.02007(13) Uani 1 1 d .

loop_
_atom_site_aniso_label
_atom_site_aniso_U_11
_atom_site_aniso_U_22
_atom_site_aniso_U_33
_atom_site_aniso_U_23
_atom_site_aniso_U_13
_atom_site_aniso_U_12
C1 0.0206(10) 0.0229(10) 0.0249(9) 0.0031(7) 0.0107(8) 0.0038(8)
C2 0.0303(11) 0.0191(9) 0.0284(9) 0.0011(7) 0.0155(8) 0.0050(8)
C3 0.0265(11) 0.0208(10) 0.0270(9) -0.0036(7) 0.0121(8) 0.0030(8)
C4 0.0171(9) 0.0177(9) 0.0267(9) -0.0021(7) 0.0055(7) 0.0026(7)
C5 0.0320(11) 0.0182(9) 0.0260(9) -0.0005(7) 0.0177(8) 0.0007(8)
C6 0.0382(12) 0.0242(11) 0.0327(10) 0.0017(8) 0.0150(9) 0.0040(9)
C7 0.0624(17) 0.0198(11) 0.0413(12) 0.0035(9) 0.0247(12) 0.0060(10)
C8 0.0574(16) 0.0246(12) 0.0531(13) -0.0036(10) 0.0368(13) -0.0083(11)
C9 0.0395(13) 0.0321(13) 0.0562(14) -0.0070(10) 0.0297(11) -0.0083(10)
C10 0.0304(12) 0.0281(11) 0.0414(11) -0.0021(9) 0.0196(9) 0.0014(9)
C11 0.0322(12) 0.0245(11) 0.0449(11) -0.0003(9) 0.0253(10) 0.0023(9)
C12 0.0353(12) 0.0221(10) 0.0427(11) -0.0055(8) 0.0210(10) 0.0028(9)
C13 0.0214(10) 0.0194(10) 0.0340(10) -0.0024(8) 0.0119(8) 0.0026(8)
C14 0.0232(11) 0.0240(10) 0.0386(11) -0.0042(8) 0.0125(9) 0.0030(8)
C15 0.0256(11) 0.0253(11) 0.0538(13) -0.0077(9) 0.0204(10) -0.0033(9)
C16 0.0376(13) 0.0205(11) 0.0690(15) 0.0031(10) 0.0280(12) 0.0002(10)
C17 0.0365(13) 0.0227(11) 0.0632(14) 0.0128(10) 0.0209(11) 0.0062(9)
C18 0.0236(11) 0.0240(11) 0.0478(12) 0.0046(9) 0.0124(9) 0.0034(9)
C19 0.0524(15) 0.0254(11) 0.0257(10) 0.0013(8) 0.0195(10) 0.0115(10)
C20 0.0525(15) 0.0392(13) 0.0228(9) -0.0002(9) 0.0119(10) 0.0159(11)
C21 0.0349(12) 0.0335(12) 0.0250(9) -0.0060(8) 0.0081(9) 0.0101(9)
C22 0.0812(19) 0.0340(13) 0.0365(12) 0.0068(10) 0.0354(13) 0.0099(12)
C23 0.088(2) 0.076(2) 0.0261(11) 0.0072(12) 0.0030(13) 0.0276(17)
C24 0.0379(13) 0.0526(15) 0.0341(11) -0.0191(10) 0.0043(10) 0.0077(11)
C25 0.0239(11) 0.0215(10) 0.0377(11) -0.0054(8) 0.0084(9) -0.0004(8)
C26 0.0185(10) 0.0266(11) 0.0299(9) -0.0008(8) 0.0080(8) 0.0073(9)
C27 0.0170(10) 0.0255(10) 0.0340(10) -0.0047(8) 0.0083(8) -0.0060(8)
C28 0.0248(10) 0.0244(11) 0.0296(9) 0.0007(8) 0.0129(8) 0.0077(9)
C29 0.0235(11) 0.0337(12) 0.0496(13) 0.0023(10) 0.0146(10) 0.0046(9)
Cr 0.01663(18) 0.01947(18) 0.02814(17) -0.00236(12) 0.00797(13) 0.00210(12)
O1 0.0209(7) 0.0183(7) 0.0283(6) 0.0004(5) 0.0126(5) 0.0028(5)
O2 0.0253(7) 0.0323(8) 0.0253(6) -0.0062(5) 0.0025(6) 0.0099(6)
O3 0.0319(9) 0.0432(9) 0.0553(9) -0.0103(7) 0.0257(8) 0.0010(7)
O4 0.0226(8) 0.0330(8) 0.0451(8) -0.0087(7) 0.0085(6) -0.0023(7)
O5 0.0302(8) 0.0409(9) 0.0420(8) 0.0134(7) 0.0045(7) 0.0034(7)
O6 0.0325(8) 0.0236(8) 0.0421(8) -0.0072(6) 0.0163(7) -0.0040(7)
O7 0.0428(10) 0.0624(12) 0.0709(12) 0.0328(10) 0.0104(9) 0.0233(9)
P 0.0178(3) 0.0185(3) 0.0233(2) -0.00126(18) 0.00583(19) 0.00383(19)

loop_
_atom_type_symbol
_atom_type_description
_atom_type_scat_dispersion_real
_atom_type_scat_dispersion_imag
_atom_type_scat_source
C C 0.0033 0.0016 'International Tables Vol C Tables 4.2.6.8 and 6.1.1.4'
H H 0.0000 0.0000 'International Tables Vol C Tables 4.2.6.8 and 6.1.1.4'
Cr Cr 0.3209 0.6236 'International Tables Vol C Tables 4.2.6.8 and 6.1.1.4'
O O 0.0106 0.0060 'International Tables Vol C Tables 4.2.6.8 and 6.1.1.4'
P P 0.1023 0.0942 'International Tables Vol C Tables 4.2.6.8 and 6.1.1.4'

loop_
_geom_angle_atom_site_label_1
_geom_angle_atom_site_label_2
_geom_angle_atom_site_label_3
_geom_angle
O1 C1 C5 106.01(14)
O1 C1 C2 111.48(15)
C5 C1 C2 116.30(14)
O1 C1 H1A 107.6
C5 C1 H1A 107.6
C2 C1 H1A 107.6
C19 C2 C11 112.03(15)
C19 C2 C1 111.13(15)
C11 C2 C1 107.03(16)
C19 C2 C3 102.56(16)
C11 C2 C3 114.05(15)
C1 C2 C3 110.08(13)
C12 C3 C21 111.91(15)
C12 C3 C4 110.58(15)
C21 C3 C4 107.36(14)
C12 C3 C2 111.70(15)
C21 C3 C2 103.36(15)
C4 C3 C2 111.67(14)
C13 C4 C3 118.10(14)
C13 C4 P 115.58(12)
C3 C4 P 98.24(11)
C13 C4 H4A 108.1
C3 C4 H4A 108.1
P C4 H4A 108.1
C6 C5 C10 118.75(18)
C6 C5 C1 121.48(18)
C10 C5 C1 119.77(17)
C5 C6 C7 120.1(2)
C5 C6 H6A 119.9
C7 C6 H6A 119.9
C8 C7 C6 120.6(2)
C8 C7 H7A 119.7
C6 C7 H7A 119.7
C9 C8 C7 119.4(2)
C9 C8 H8A 120.3
C7 C8 H8A 120.3
C8 C9 C10 120.2(2)
C8 C9 H9A 119.9
C10 C9 H9A 119.9
C9 C10 C5 120.7(2)
C9 C10 H10A 119.6
C5 C10 H10A 119.6
C2 C11 H11C 109.5
C2 C11 H11B 109.5
H11C C11 H11B 109.5
C2 C11 H11A 109.5
H11C C11 H11A 109.5
H11B C11 H11A 109.5
C3 C12 H12C 109.5
C3 C12 H12B 109.5
H12C C12 H12B 109.5
C3 C12 H12A 109.5
H12C C12 H12A 109.5
H12B C12 H12A 109.5
C18 C13 C14 117.72(18)
C18 C13 C4 119.09(17)
C14 C13 C4 123.13(17)
C15 C14 C13 120.75(19)
C15 C14 H14A 119.6
C13 C14 H14A 119.6
C16 C15 C14 120.4(2)
C16 C15 H15A 119.8
C14 C15 H15A 119.8
C15 C16 C17 119.9(2)
C15 C16 H16A 120.1
C17 C16 H16A 120.1
C16 C17 C18 119.5(2)
C16 C17 H17A 120.2
C18 C17 H17A 120.2
C13 C18 C17 121.7(2)
C13 C18 H18A 119.1
C17 C18 H18A 119.1
C20 C19 C22 126.1(2)
C20 C19 C2 112.32(18)
C22 C19 C2 121.5(2)
C19 C20 C23 127.7(2)
C19 C20 C21 112.28(18)
C23 C20 C21 120.1(2)
O2 C21 C20 109.42(15)
O2 C21 C24 105.35(16)
C20 C21 C24 113.45(17)
O2 C21 C3 106.96(13)
C20 C21 C3 104.56(17)
C24 C21 C3 116.85(17)
C19 C22 H22C 109.5
C19 C22 H22B 109.5
H22C C22 H22B 109.5
C19 C22 H22A 109.5
H22C C22 H22A 109.5
H22B C22 H22A 109.5
C20 C23 H23C 109.5
C20 C23 H23B 109.5
H23C C23 H23B 109.5
C20 C23 H23A 109.5
H23C C23 H23A 109.5
H23B C23 H23A 109.5
C21 C24 H24A 109.5
C21 C24 H24B 109.5
H24A C24 H24B 109.5
C21 C24 H24C 109.5
H24A C24 H24C 109.5
H24B C24 H24C 109.5
O3 C25 Cr 178.60(18)
O4 C26 Cr 175.20(15)
O5 C27 Cr 179.85(19)
O6 C28 Cr 179.08(16)
O7 C29 Cr 178.58(19)
C25 Cr C27 91.83(8)
C25 Cr C26 87.32(8)
C27 Cr C26 89.12(8)
C25 Cr C29 90.85(9)
C27 Cr C29 176.74(8)
C26 Cr C29 89.15(9)
C25 Cr C28 89.65(8)
C27 Cr C28 91.04(8)
C26 Cr C28 176.96(7)
C29 Cr C28 90.83(9)
C25 Cr P 176.56(6)
C27 Cr P 89.27(6)
C26 Cr P 95.96(5)
C29 Cr P 88.16(6)
C28 Cr P 87.08(5)
C1 O1 P 122.74(11)
C21 O2 P 112.55(11)
O2 P O1 105.94(7)
O2 P C4 94.67(7)
O1 P C4 98.74(7)
O2 P Cr 115.51(5)
O1 P Cr 109.78(5)
C4 P Cr 129.11(6)

loop_
_geom_bond_atom_site_label_1
_geom_bond_atom_site_label_2
_geom_bond_distance
C1 O1 1.450(2)
C1 C5 1.517(2)
C1 C2 1.566(2)
C1 H1A 1.0000
C2 C19 1.523(3)
C2 C11 1.532(3)
C2 C3 1.588(3)
C3 C12 1.533(3)
C3 C21 1.566(3)
C3 C4 1.579(2)
C4 C13 1.513(2)
C4 P 1.8317(17)
C4 H4A 1.0000
C5 C6 1.390(3)
C5 C10 1.391(3)
C6 C7 1.390(3)
C6 H6A 0.9500
C7 C8 1.382(3)
C7 H7A 0.9500
C8 C9 1.380(3)
C8 H8A 0.9500
C9 C10 1.387(3)
C9 H9A 0.9500
C10 H10A 0.9500
C11 H11C 0.9800
C11 H11B 0.9800
C11 H11A 0.9800
C12 H12C 0.9800
C12 H12B 0.9800
C12 H12A 0.9800
C13 C18 1.387(3)
C13 C14 1.398(3)
C14 C15 1.389(3)
C14 H14A 0.9500
C15 C16 1.379(3)
C15 H15A 0.9500
C16 C17 1.381(3)
C16 H16A 0.9500
C17 C18 1.390(3)
C17 H17A 0.9500
C18 H18A 0.9500
C19 C20 1.325(3)
C19 C22 1.517(3)
C20 C23 1.499(3)
C20 C21 1.502(3)
C21 O2 1.495(2)
C21 C24 1.533(3)
C22 H22C 0.9800
C22 H22B 0.9800
C22 H22A 0.9800
C23 H23C 0.9800
C23 H23B 0.9800
C23 H23A 0.9800
C24 H24A 0.9800
C24 H24B 0.9800
C24 H24C 0.9800
C25 O3 1.143(2)
C25 Cr 1.876(2)
C26 O4 1.148(2)
C26 Cr 1.886(2)
C27 O5 1.145(2)
C27 Cr 1.886(2)
C28 O6 1.139(2)
C28 Cr 1.913(2)
C29 O7 1.142(3)
C29 Cr 1.901(2)
Cr P 2.3129(5)
O1 P 1.6129(13)
O2 P 1.6106(13)

loop_
_geom_torsion_atom_site_label_1
_geom_torsion_atom_site_label_2
_geom_torsion_atom_site_label_3
_geom_torsion_atom_site_label_4
_geom_torsion
O1 C1 C2 C19 67.30(19)
C5 C1 C2 C19 -54.4(2)
O1 C1 C2 C11 -170.09(14)
C5 C1 C2 C11 68.2(2)
O1 C1 C2 C3 -45.63(19)
C5 C1 C2 C3 -167.31(15)
C19 C2 C3 C12 99.05(17)
C11 C2 C3 C12 -22.3(2)
C1 C2 C3 C12 -142.61(16)
C19 C2 C3 C21 -21.42(16)
C11 C2 C3 C21 -142.77(15)
C1 C2 C3 C21 96.92(16)
C19 C2 C3 C4 -136.53(15)
C11 C2 C3 C4 102.11(17)
C1 C2 C3 C4 -18.2(2)
C12 C3 C4 C13 -37.1(2)
C21 C3 C4 C13 85.26(19)
C2 C3 C4 C13 -162.11(15)
C12 C3 C4 P -161.96(14)
C21 C3 C4 P -39.62(15)
C2 C3 C4 P 73.01(15)
O1 C1 C5 C6 -30.7(2)
C2 C1 C5 C6 93.8(2)
O1 C1 C5 C10 148.94(15)
C2 C1 C5 C10 -86.5(2)
C10 C5 C6 C7 3.3(3)
C1 C5 C6 C7 -177.04(16)
C5 C6 C7 C8 -0.5(3)
C6 C7 C8 C9 -1.9(3)
C7 C8 C9 C10 1.4(3)
C8 C9 C10 C5 1.4(3)
C6 C5 C10 C9 -3.8(3)
C1 C5 C10 C9 176.53(17)
C3 C4 C13 C18 102.3(2)
P C4 C13 C18 -141.89(15)
C3 C4 C13 C14 -80.8(2)
P C4 C13 C14 35.0(2)
C18 C13 C14 C15 -0.6(3)
C4 C13 C14 C15 -177.49(17)
C13 C14 C15 C16 0.0(3)
C14 C15 C16 C17 0.4(3)
C15 C16 C17 C18 -0.3(3)
C14 C13 C18 C17 0.7(3)
C4 C13 C18 C17 177.75(18)
C16 C17 C18 C13 -0.3(3)
C11 C2 C19 C20 139.49(18)
C1 C2 C19 C20 -100.84(19)
C3 C2 C19 C20 16.8(2)
C11 C2 C19 C22 -38.7(2)
C1 C2 C19 C22 81.0(2)
C3 C2 C19 C22 -161.44(17)
C22 C19 C20 C23 -6.3(4)
C2 C19 C20 C23 175.6(2)
C22 C19 C20 C21 173.77(18)
C2 C19 C20 C21 -4.3(2)
C19 C20 C21 O2 103.92(19)
C23 C20 C21 O2 -76.0(2)
C19 C20 C21 C24 -138.77(19)
C23 C20 C21 C24 41.3(3)
C19 C20 C21 C3 -10.4(2)
C23 C20 C21 C3 169.69(19)
C12 C3 C21 O2 143.22(15)
C4 C3 C21 O2 21.71(19)
C2 C3 C21 O2 -96.45(16)
C12 C3 C21 C20 -100.78(18)
C4 C3 C21 C20 137.71(15)
C2 C3 C21 C20 19.55(17)
C12 C3 C21 C24 25.5(2)
C4 C3 C21 C24 -95.97(19)
C2 C3 C21 C24 145.87(17)
O3 C25 Cr C27 -116(8)
O3 C25 Cr C26 -26(8)
O3 C25 Cr C29 63(8)
O3 C25 Cr C28 153(8)
O3 C25 Cr P 136(7)
O5 C27 Cr C25 -136(100)
O5 C27 Cr C26 136(100)
O5 C27 Cr C29 78(100)
O5 C27 Cr C28 -47(100)
O5 C27 Cr P 40(100)
O4 C26 Cr C25 5(2)
O4 C26 Cr C27 97(2)
O4 C26 Cr C29 -86(2)
O4 C26 Cr C28 3(3)
O4 C26 Cr P -174(2)
O7 C29 Cr C25 -49(9)
O7 C29 Cr C27 97(9)
O7 C29 Cr C26 39(9)
O7 C29 Cr C28 -138(9)
O7 C29 Cr P 135(9)
O6 C28 Cr C25 -2(12)
O6 C28 Cr C27 -94(12)
O6 C28 Cr C26 -1(13)
O6 C28 Cr C29 89(12)
O6 C28 Cr P 177(100)
C5 C1 O1 P 177.14(11)
C2 C1 O1 P 49.67(18)
C20 C21 O2 P -102.27(15)
C24 C21 O2 P 135.43(14)
C3 C21 O2 P 10.45(18)
C21 O2 P O1 68.17(13)
C21 O2 P C4 -32.30(13)
C21 O2 P Cr -170.06(10)
C1 O1 P O2 -89.17(13)
C1 O1 P C4 8.27(14)
C1 O1 P Cr 145.46(11)
C13 C4 P O2 -85.13(14)
C3 C4 P O2 41.52(11)
C13 C4 P O1 167.92(13)
C3 C4 P O1 -65.43(11)
C13 C4 P Cr 43.43(16)
C3 C4 P Cr 170.08(8)
C25 Cr P O2 -114.9(10)
C27 Cr P O2 136.47(8)
C26 Cr P O2 47.43(8)
C29 Cr P O2 -41.52(9)
C28 Cr P O2 -132.45(8)
C25 Cr P O1 4.8(10)
C27 Cr P O1 -103.85(8)
C26 Cr P O1 167.11(7)
C29 Cr P O1 78.16(8)
C28 Cr P O1 -12.77(8)
C25 Cr P C4 124.9(10)
C27 Cr P C4 16.19(10)
C26 Cr P C4 -72.86(10)
C29 Cr P C4 -161.81(10)
C28 Cr P C4 107.27(9)

loop_
_platon_squeeze_void_nr
_platon_squeeze_void_average_x
_platon_squeeze_void_average_y
_platon_squeeze_void_average_z
_platon_squeeze_void_volume
_platon_squeeze_void_count_electrons
_platon_squeeze_void_content
1 0.000 0.500 0.000 167 64 ' '
